data_7058858
loop_
_publ_author_name
'Liang, Lili'
'Miao, Maomao'
'Liu, Congsen'
'Zong, Zhihui'
'Zhang, Jun'
'Fang, Qiang'

_publ_section_title
;
 Antibacterial and aqueous dual-responsive sensing activities of monomeric
 complexes with uncoordinated imidazole sites
;
_journal_issue 42
_journal_name_full 'New Journal of Chemistry'
_journal_page_first 16691
_journal_paper_doi 10.1039/C9NJ03960K
_journal_volume 43
_journal_year 2019
_chemical_formula_sum 'C24 H20 N8 Ni O8'
_chemical_formula_weight 607.17
_space_group_crystal_system monoclinic
_space_group_IT_number 14
_space_group_name_Hall '-P 2ybc'
_space_group_name_H-M_alt 'P 1 21/c 1'
_symmetry_space_group_name_Hall '-P 2ybc'
_symmetry_space_group_name_H-M 'P 1 21/c 1'
_atom_sites_solution_hydrogens mixed
_audit_creation_method SHELXL-2016/6
_audit_update_record
;
2018-05-11 deposited with the CCDC.    2019-10-01 downloaded from the CCDC.
;
_cell_angle_alpha 90
_cell_angle_beta 98.987(12)
_cell_angle_gamma 90
_cell_formula_units_Z 4
_cell_length_a 14.948(10)
_cell_length_b 10.773(8)
_cell_length_c 15.691(11)
_cell_measurement_temperature 100(2)
_cell_volume 2496(3)
_computing_structure_refinement 'SHELXL-2016/6 (Sheldrick, 2016)'
_computing_structure_solution 'SHELXT 2014/4 (Sheldrick, 2014)'
_diffrn_ambient_temperature 100(2)
_diffrn_measured_fraction_theta_full 0.960
_diffrn_measured_fraction_theta_max 0.961
_diffrn_radiation_type MoK\a
_diffrn_radiation_wavelength 0.71073
_diffrn_reflns_av_R_equivalents 0.0706
_diffrn_reflns_av_unetI/netI 0.0967
_diffrn_reflns_Laue_measured_fraction_full 0.960
_diffrn_reflns_Laue_measured_fraction_max 0.961
_diffrn_reflns_limit_h_max 18
_diffrn_reflns_limit_h_min -18
_diffrn_reflns_limit_k_max 12
_diffrn_reflns_limit_k_min -13
_diffrn_reflns_limit_l_max 12
_diffrn_reflns_limit_l_min -19
_diffrn_reflns_number 10658
_diffrn_reflns_point_group_measured_fraction_full 0.960
_diffrn_reflns_point_group_measured_fraction_max 0.961
_diffrn_reflns_theta_full 25.242
_diffrn_reflns_theta_max 25.497
_diffrn_reflns_theta_min 1.379
_exptl_absorpt_coefficient_mu 0.845
_exptl_crystal_density_diffrn 1.616
_exptl_crystal_F_000 1248
_refine_diff_density_max 1.122
_refine_diff_density_min -0.729
_refine_diff_density_rms 0.168
_refine_ls_extinction_method none
_refine_ls_goodness_of_fit_ref 1.140
_refine_ls_hydrogen_treatment constr
_refine_ls_matrix_type full
_refine_ls_number_parameters 372
_refine_ls_number_reflns 4469
_refine_ls_number_restraints 0
_refine_ls_restrained_S_all 1.140
_refine_ls_R_factor_all 0.1189
_refine_ls_R_factor_gt 0.0879
_refine_ls_shift/su_max 0.000
_refine_ls_shift/su_mean 0.000
_refine_ls_structure_factor_coef Fsqd
_refine_ls_weighting_details 'w=1/[\s^2^(Fo^2^)+(0.1230P)^2^] where P=(Fo^2^+2Fc^2^)/3'
_refine_ls_weighting_scheme calc
_refine_ls_wR_factor_gt 0.2225
_refine_ls_wR_factor_ref 0.2441
_reflns_Friedel_coverage 0.000
_reflns_number_gt 3093
_reflns_number_total 4469
_reflns_threshold_expression 'I > 2\s(I)'
_cod_data_source_file c9nj03960k6.cif
_cod_data_source_block NiL
_cod_depositor_comments 'Adding full bibliography for 7058856--7058859.cif.'
_cod_database_code 7058858
_shelx_shelxl_version_number 2016/6
_shelx_space_group_comment
;
The symmetry employed for this shelxl refinement is uniquely defined
by the following loop, which should always be used as a source of
symmetry information in preference to the above space-group names.
They are only intended as comments.
;

loop_
_space_group_symop_operation_xyz
'x, y, z'
'-x, y+1/2, -z+1/2'
'-x, -y, -z'
'x, -y-1/2, z-1/2'

loop_
_atom_site_label
_atom_site_type_symbol
_atom_site_fract_x
_atom_site_fract_y
_atom_site_fract_z
_atom_site_U_iso_or_equiv
_atom_site_adp_type
_atom_site_occupancy
_atom_site_site_symmetry_order
_atom_site_calc_flag
_atom_site_refinement_flags_posn
_atom_site_refinement_flags_adp
Ni1 Ni 0.25289(5) 0.58736(6) 0.24148(5) 0.0262(3) Uani 1 1 d . .
O1 O 0.1329(3) 0.6223(4) 0.2894(3) 0.0388(10) Uani 1 1 d . .
H1A H 0.126108 0.704041 0.296709 0.058 Uiso 1 1 d R U
H1B H 0.135061 0.592366 0.342963 0.058 Uiso 1 1 d R U
O2 O 0.3705(3) 0.5303(4) 0.1948(3) 0.0368(10) Uani 1 1 d . .
H2A H 0.408291 0.479531 0.233174 0.055 Uiso 1 1 d R U
H2B H 0.409509 0.596250 0.188652 0.055 Uiso 1 1 d R U
N1 N 0.3107(3) 0.5149(4) 0.3649(3) 0.0299(11) Uani 1 1 d . .
N3 N 0.3136(3) 0.7414(4) 0.3022(3) 0.0281(10) Uani 1 1 d . .
N4 N 0.2316(3) 0.7242(4) 0.1505(3) 0.0299(11) Uani 1 1 d . .
N5 N 0.1750(3) 0.4914(4) 0.1342(3) 0.0302(11) Uani 1 1 d . .
N2 N 0.3966(3) 0.5587(5) 0.4908(3) 0.0374(13) Uani 1 1 d . .
H2 H 0.431110 0.601149 0.531260 0.045 Uiso 1 1 calc R U
N6 N 0.1215(3) 0.5059(5) -0.0066(3) 0.0329(11) Uani 1 1 d . .
H6 H 0.108169 0.538588 -0.058409 0.039 Uiso 1 1 calc R U
C1 C 0.3561(4) 0.6021(5) 0.4129(4) 0.0281(12) Uani 1 1 d . .
C12 C 0.1636(4) 0.5655(5) 0.0654(4) 0.0300(13) Uani 1 1 d . .
C10 C 0.2582(4) 0.8385(5) 0.1721(4) 0.0273(12) Uani 1 1 d . .
C11 C 0.1858(4) 0.6950(5) 0.0709(4) 0.0283(13) Uani 1 1 d . .
C9 C 0.3100(4) 0.8478(5) 0.2601(4) 0.0289(13) Uani 1 1 d . .
C3 C 0.3204(4) 0.4061(5) 0.4145(4) 0.0335(14) Uani 1 1 d . .
C8 C 0.3610(4) 0.7292(5) 0.3821(4) 0.0316(13) Uani 1 1 d . .
C2 C 0.3733(4) 0.4366(6) 0.4940(4) 0.0324(14) Uani 1 1 d . .
C19 C 0.1678(4) 0.7850(5) 0.0091(4) 0.0337(14) Uani 1 1 d . .
H19 H 0.138781 0.765073 -0.047498 0.040 Uiso 1 1 calc R U
C14 C 0.1034(4) 0.3860(6) 0.0155(4) 0.0328(14) Uani 1 1 d . .
C13 C 0.1365(4) 0.3790(6) 0.1052(4) 0.0341(14) Uani 1 1 d . .
C21 C 0.2374(4) 0.9362(5) 0.1121(4) 0.0328(14) Uani 1 1 d . .
H21 H 0.253848 1.019363 0.127560 0.039 Uiso 1 1 calc R U
C22 C 0.3530(4) 0.9534(6) 0.2982(4) 0.0403(16) Uani 1 1 d . .
H22 H 0.349244 1.030609 0.268628 0.048 Uiso 1 1 calc R U
C24 C 0.4058(4) 0.8289(6) 0.4241(4) 0.0403(15) Uani 1 1 d . .
H24 H 0.438661 0.820869 0.480769 0.048 Uiso 1 1 calc R U
C4 C 0.2857(4) 0.2901(5) 0.3965(4) 0.0390(15) Uani 1 1 d . .
H4 H 0.250482 0.270466 0.342440 0.047 Uiso 1 1 calc R U
C20 C 0.1933(4) 0.9085(5) 0.0317(4) 0.0361(15) Uani 1 1 d . .
H20 H 0.179592 0.972901 -0.009625 0.043 Uiso 1 1 calc R U
C18 C 0.1248(5) 0.2705(6) 0.1502(4) 0.0422(16) Uani 1 1 d . .
H18 H 0.143465 0.265483 0.210864 0.051 Uiso 1 1 calc R U
C23 C 0.4012(5) 0.9422(6) 0.3802(5) 0.0454(17) Uani 1 1 d . .
H23 H 0.431773 1.012464 0.407348 0.054 Uiso 1 1 calc R U
C17 C 0.0853(5) 0.1705(7) 0.1043(5) 0.0513(18) Uani 1 1 d . .
H17 H 0.079353 0.094113 0.133093 0.062 Uiso 1 1 calc R U
C16 C 0.0534(4) 0.1799(6) 0.0143(5) 0.0439(16) Uani 1 1 d . .
H16 H 0.024608 0.110617 -0.015876 0.053 Uiso 1 1 calc R U
C7 C 0.3910(5) 0.3443(6) 0.5589(5) 0.0439(17) Uani 1 1 d . .
H7 H 0.426424 0.361999 0.613243 0.053 Uiso 1 1 calc R U
C15 C 0.0638(4) 0.2873(6) -0.0292(5) 0.0433(16) Uani 1 1 d . .
H15 H 0.043709 0.292921 -0.089629 0.052 Uiso 1 1 calc R U
C5 C 0.3049(5) 0.2016(7) 0.4625(5) 0.0504(18) Uani 1 1 d . .
H5 H 0.282033 0.119702 0.452830 0.061 Uiso 1 1 calc R U
C6 C 0.3555(5) 0.2300(7) 0.5403(5) 0.052(2) Uani 1 1 d . .
H6A H 0.366281 0.167050 0.583111 0.062 Uiso 1 1 calc R U
O3 O -0.1127(3) 0.3695(4) 0.1708(3) 0.0510(13) Uani 1 1 d . .
O4 O -0.0263(4) 0.5276(5) 0.2004(4) 0.0665(16) Uani 1 1 d . .
O5 O -0.0250(5) 0.3830(6) 0.2940(4) 0.0759(18) Uani 1 1 d . .
N7 N -0.0537(4) 0.4253(5) 0.2240(4) 0.0403(13) Uani 1 1 d . .
O6 O 0.4961(4) 0.4108(4) 0.3299(4) 0.0561(14) Uani 1 1 d . .
O7 O 0.5470(4) 0.2335(5) 0.3747(3) 0.0604(14) Uani 1 1 d . .
O8 O 0.4571(5) 0.2488(6) 0.2546(3) 0.090(2) Uani 1 1 d . .
N8 N 0.4979(3) 0.2989(5) 0.3188(3) 0.0404(13) Uani 1 1 d . .

loop_
_atom_site_aniso_label
_atom_site_aniso_U_11
_atom_site_aniso_U_22
_atom_site_aniso_U_33
_atom_site_aniso_U_23
_atom_site_aniso_U_13
_atom_site_aniso_U_12
Ni1 0.0283(5) 0.0193(4) 0.0302(4) 0.0009(3) 0.0018(3) -0.0012(3)
O1 0.034(2) 0.039(2) 0.043(3) -0.006(2) 0.004(2) -0.001(2)
O2 0.038(2) 0.035(2) 0.038(2) 0.0010(19) 0.0097(19) 0.0024(19)
N1 0.034(3) 0.023(2) 0.033(3) 0.005(2) 0.006(2) 0.005(2)
N3 0.026(2) 0.020(2) 0.037(3) -0.001(2) 0.004(2) -0.0034(19)
N4 0.027(3) 0.028(3) 0.034(3) -0.002(2) 0.004(2) -0.002(2)
N5 0.032(3) 0.015(2) 0.042(3) -0.001(2) 0.003(2) 0.003(2)
N2 0.028(3) 0.054(3) 0.031(3) 0.000(2) 0.005(2) 0.007(2)
N6 0.034(3) 0.031(3) 0.030(3) 0.002(2) -0.005(2) -0.003(2)
C1 0.019(3) 0.031(3) 0.033(3) -0.001(2) 0.000(2) 0.001(2)
C12 0.028(3) 0.033(3) 0.028(3) 0.001(2) 0.002(2) -0.004(2)
C10 0.023(3) 0.018(3) 0.042(3) 0.002(2) 0.009(2) 0.001(2)
C11 0.026(3) 0.029(3) 0.031(3) 0.004(2) 0.008(2) -0.001(2)
C9 0.024(3) 0.025(3) 0.039(3) -0.001(2) 0.007(3) 0.001(2)
C3 0.026(3) 0.036(3) 0.040(3) 0.013(3) 0.009(3) 0.015(3)
C8 0.031(3) 0.028(3) 0.034(3) -0.006(2) 0.003(3) -0.003(3)
C2 0.024(3) 0.035(3) 0.039(3) 0.005(3) 0.009(3) 0.006(2)
C19 0.033(3) 0.026(3) 0.044(3) 0.007(3) 0.010(3) 0.005(3)
C14 0.023(3) 0.030(3) 0.044(4) -0.005(3) 0.000(3) 0.006(2)
C13 0.030(3) 0.025(3) 0.048(4) -0.003(3) 0.009(3) 0.002(2)
C21 0.036(3) 0.017(3) 0.048(4) 0.003(2) 0.013(3) -0.003(2)
C22 0.044(4) 0.028(3) 0.051(4) -0.006(3) 0.014(3) -0.001(3)
C24 0.042(4) 0.036(4) 0.040(3) -0.003(3) -0.004(3) -0.008(3)
C4 0.041(4) 0.027(3) 0.049(4) 0.009(3) 0.005(3) 0.006(3)
C20 0.034(3) 0.027(3) 0.049(4) 0.014(3) 0.010(3) 0.001(3)
C18 0.051(4) 0.029(3) 0.045(4) 0.007(3) 0.003(3) 0.001(3)
C23 0.040(4) 0.034(4) 0.062(5) -0.014(3) 0.008(3) -0.015(3)
C17 0.047(4) 0.031(4) 0.076(5) 0.001(3) 0.010(4) -0.005(3)
C16 0.034(4) 0.036(4) 0.060(4) -0.012(3) 0.000(3) -0.006(3)
C7 0.052(4) 0.036(4) 0.043(4) 0.014(3) 0.009(3) 0.018(3)
C15 0.040(4) 0.030(4) 0.057(4) -0.007(3) -0.002(3) 0.004(3)
C5 0.045(4) 0.036(4) 0.073(5) 0.013(4) 0.018(4) -0.003(3)
C6 0.037(4) 0.064(5) 0.057(4) 0.031(4) 0.016(3) 0.017(4)
O3 0.055(3) 0.046(3) 0.046(3) -0.002(2) -0.012(2) -0.021(2)
O4 0.067(4) 0.059(4) 0.069(4) 0.006(3) -0.005(3) -0.031(3)
O5 0.104(5) 0.062(4) 0.053(4) 0.007(3) -0.015(3) -0.002(3)
N7 0.051(4) 0.029(3) 0.039(3) 0.001(2) 0.004(3) -0.008(3)
O6 0.058(3) 0.037(3) 0.076(4) -0.005(3) 0.021(3) 0.010(2)
O7 0.070(4) 0.059(3) 0.050(3) 0.006(3) 0.003(3) 0.024(3)
O8 0.120(5) 0.099(5) 0.039(3) -0.018(3) -0.029(3) -0.005(4)
N8 0.033(3) 0.052(4) 0.037(3) -0.004(3) 0.006(2) 0.000(3)

loop_
_atom_type_symbol
_atom_type_description
_atom_type_scat_dispersion_real
_atom_type_scat_dispersion_imag
_atom_type_scat_source
C C 0.0030 0.0020 'International Tables Vol C Tables 4.2.6.8 and 6.1.1.4'
H H 0.0000 0.0000 'International Tables Vol C Tables 4.2.6.8 and 6.1.1.4'
N N 0.0060 0.0030 'International Tables Vol C Tables 4.2.6.8 and 6.1.1.4'
Ni Ni 0.3390 1.1120 'International Tables Vol C Tables 4.2.6.8 and 6.1.1.4'
O O 0.0110 0.0060 'International Tables Vol C Tables 4.2.6.8 and 6.1.1.4'

loop_
_geom_angle_atom_site_label_1
_geom_angle_atom_site_label_2
_geom_angle_atom_site_label_3
_geom_angle
N4 Ni1 N3 75.54(19)
N4 Ni1 O1 94.17(19)
N3 Ni1 O1 91.69(18)
N4 Ni1 O2 90.87(18)
N3 Ni1 O2 93.72(18)
O1 Ni1 O2 173.38(17)
N4 Ni1 N1 153.18(19)
N3 Ni1 N1 77.78(19)
O1 Ni1 N1 89.30(18)
O2 Ni1 N1 88.12(18)
N4 Ni1 N5 78.10(19)
N3 Ni1 N5 153.60(19)
O1 Ni1 N5 88.76(18)
O2 Ni1 N5 88.08(18)
N1 Ni1 N5 128.62(19)
C1 N1 C3 106.2(5)
C1 N1 Ni1 110.8(4)
C3 N1 Ni1 143.0(4)
C9 N3 C8 121.7(5)
C9 N3 Ni1 119.3(4)
C8 N3 Ni1 118.9(4)
C10 N4 C11 122.5(5)
C10 N4 Ni1 119.0(4)
C11 N4 Ni1 118.4(4)
C12 N5 C13 105.3(5)
C12 N5 Ni1 109.3(4)
C13 N5 Ni1 145.2(4)
C1 N2 C2 106.5(5)
C12 N6 C14 108.5(5)
N1 C1 N2 112.6(5)
N1 C1 C8 121.8(5)
N2 C1 C8 125.6(5)
N5 C12 N6 111.9(5)
N5 C12 C11 122.4(5)
N6 C12 C11 125.5(5)
N4 C10 C21 119.8(6)
N4 C10 C9 113.3(5)
C21 C10 C9 126.9(5)
N4 C11 C19 120.1(5)
N4 C11 C12 110.9(5)
C19 C11 C12 129.0(6)
N3 C9 C22 120.9(6)
N3 C9 C10 112.6(5)
C22 C9 C10 126.6(5)
C4 C3 N1 130.4(6)
C4 C3 C2 122.7(6)
N1 C3 C2 106.9(5)
N3 C8 C24 121.1(6)
N3 C8 C1 110.7(5)
C24 C8 C1 128.2(6)
N2 C2 C3 107.7(5)
N2 C2 C7 133.0(6)
C3 C2 C7 119.2(6)
C11 C19 C20 118.2(6)
C15 C14 N6 133.7(6)
C15 C14 C13 121.9(6)
N6 C14 C13 104.4(5)
N5 C13 C18 130.2(6)
N5 C13 C14 110.0(5)
C18 C13 C14 119.7(6)
C20 C21 C10 118.5(5)
C23 C22 C9 117.9(6)
C8 C24 C23 117.5(6)
C3 C4 C5 116.2(6)
C21 C20 C19 120.7(6)
C17 C18 C13 117.9(6)
C22 C23 C24 121.0(6)
C18 C17 C16 121.0(6)
C15 C16 C17 120.7(6)
C6 C7 C2 117.4(7)
C14 C15 C16 118.6(7)
C6 C5 C4 121.9(7)
C7 C6 C5 122.6(7)
O5 N7 O4 121.1(6)
O5 N7 O3 122.2(6)
O4 N7 O3 116.7(6)
O6 N8 O8 122.5(7)
O6 N8 O7 118.3(6)
O8 N8 O7 119.1(6)

loop_
_geom_bond_atom_site_label_1
_geom_bond_atom_site_label_2
_geom_bond_distance
Ni1 N4 2.042(5)
Ni1 N3 2.053(5)
Ni1 O1 2.084(4)
Ni1 O2 2.099(4)
Ni1 N1 2.141(5)
Ni1 N5 2.155(5)
N1 C1 1.322(7)
N1 C3 1.402(7)
N3 C9 1.320(7)
N3 C8 1.347(7)
N4 C10 1.323(7)
N4 C11 1.363(7)
N5 C12 1.332(8)
N5 C13 1.386(8)
N2 C1 1.360(8)
N2 C2 1.364(8)
N6 C12 1.365(8)
N6 C14 1.375(8)
C1 C8 1.459(8)
C12 C11 1.434(8)
C10 C21 1.414(8)
C10 C9 1.476(8)
C11 C19 1.368(8)
C9 C22 1.395(9)
C3 C4 1.365(9)
C3 C2 1.408(9)
C8 C24 1.378(8)
C2 C7 1.418(9)
C19 C20 1.414(8)
C14 C15 1.358(9)
C14 C13 1.418(9)
C13 C18 1.392(8)
C21 C20 1.362(9)
C22 C23 1.378(10)
C24 C23 1.397(10)
C4 C5 1.404(9)
C18 C17 1.377(10)
C17 C16 1.422(10)
C16 C15 1.365(10)
C7 C6 1.355(10)
C5 C6 1.367(10)
O3 N7 1.268(7)
O4 N7 1.252(7)
O5 N7 1.204(8)
O6 N8 1.218(7)
O7 N8 1.266(7)
O8 N8 1.219(7)

loop_
_geom_torsion_atom_site_label_1
_geom_torsion_atom_site_label_2
_geom_torsion_atom_site_label_3
_geom_torsion_atom_site_label_4
_geom_torsion
C3 N1 C1 N2 0.9(6)
Ni1 N1 C1 N2 -177.8(4)
C3 N1 C1 C8 -179.9(5)
Ni1 N1 C1 C8 1.4(7)
C2 N2 C1 N1 -2.0(7)
C2 N2 C1 C8 178.8(5)
C13 N5 C12 N6 -1.3(7)
Ni1 N5 C12 N6 174.6(4)
C13 N5 C12 C11 173.2(5)
Ni1 N5 C12 C11 -10.9(7)
C14 N6 C12 N5 0.5(7)
C14 N6 C12 C11 -173.8(5)
C11 N4 C10 C21 1.5(8)
Ni1 N4 C10 C21 -174.8(4)
C11 N4 C10 C9 -177.5(5)
Ni1 N4 C10 C9 6.2(6)
C10 N4 C11 C19 1.6(8)
Ni1 N4 C11 C19 177.9(4)
C10 N4 C11 C12 -178.8(5)
Ni1 N4 C11 C12 -2.4(6)
N5 C12 C11 N4 9.3(8)
N6 C12 C11 N4 -176.9(5)
N5 C12 C11 C19 -171.1(6)
N6 C12 C11 C19 2.7(10)
C8 N3 C9 C22 -2.1(8)
Ni1 N3 C9 C22 -177.8(4)
C8 N3 C9 C10 177.1(5)
Ni1 N3 C9 C10 1.3(6)
N4 C10 C9 N3 -4.7(7)
C21 C10 C9 N3 176.3(5)
N4 C10 C9 C22 174.4(6)
C21 C10 C9 C22 -4.6(9)
C1 N1 C3 C4 178.4(6)
Ni1 N1 C3 C4 -3.6(11)
C1 N1 C3 C2 0.5(6)
Ni1 N1 C3 C2 178.5(5)
C9 N3 C8 C24 1.7(9)
Ni1 N3 C8 C24 177.5(5)
C9 N3 C8 C1 -178.4(5)
Ni1 N3 C8 C1 -2.7(6)
N1 C1 C8 N3 0.7(8)
N2 C1 C8 N3 179.8(5)
N1 C1 C8 C24 -179.5(6)
N2 C1 C8 C24 -0.4(10)
C1 N2 C2 C3 2.2(6)
C1 N2 C2 C7 -176.8(6)
C4 C3 C2 N2 -179.8(6)
N1 C3 C2 N2 -1.7(6)
C4 C3 C2 C7 -0.6(9)
N1 C3 C2 C7 177.5(5)
N4 C11 C19 C20 -3.4(8)
C12 C11 C19 C20 177.1(6)
C12 N6 C14 C15 -179.7(7)
C12 N6 C14 C13 0.6(6)
C12 N5 C13 C18 -176.1(7)
Ni1 N5 C13 C18 10.6(11)
C12 N5 C13 C14 1.7(6)
Ni1 N5 C13 C14 -171.6(5)
C15 C14 C13 N5 178.8(5)
N6 C14 C13 N5 -1.4(6)
C15 C14 C13 C18 -3.1(9)
N6 C14 C13 C18 176.7(5)
N4 C10 C21 C20 -2.7(8)
C9 C10 C21 C20 176.2(5)
N3 C9 C22 C23 1.6(9)
C10 C9 C22 C23 -177.4(6)
N3 C8 C24 C23 -0.9(9)
C1 C8 C24 C23 179.3(6)
N1 C3 C4 C5 -177.0(6)
C2 C3 C4 C5 0.6(9)
C10 C21 C20 C19 0.9(9)
C11 C19 C20 C21 2.1(9)
N5 C13 C18 C17 -178.8(6)
C14 C13 C18 C17 3.6(9)
C9 C22 C23 C24 -0.8(10)
C8 C24 C23 C22 0.4(10)
C13 C18 C17 C16 -3.1(10)
C18 C17 C16 C15 2.1(11)
N2 C2 C7 C6 179.0(6)
C3 C2 C7 C6 0.1(9)
N6 C14 C15 C16 -177.7(6)
C13 C14 C15 C16 2.0(9)
C17 C16 C15 C14 -1.5(10)
C3 C4 C5 C6 0.0(10)
C2 C7 C6 C5 0.4(10)
C4 C5 C6 C7 -0.5(11)
